data_9012918
loop_
_publ_author_name
'Olijnyk, H.'
'Sikka, S. K.'
'Holzapfel, W. B.'

_publ_section_title
;
 Structural phase transitions in Si and Ge under pressures up to 50 GPa
 Sample: at P = 19.5 GPa
 Note: phase V, structure stable between 16 GPa & 34 GPa
;
_journal_name_full 'Physics Letters'
_journal_page_first 137
_journal_page_last 140
_journal_paper_doi 10.1016/0375-9601(84)90219-6
_journal_volume 103A
_journal_year 1984
_chemical_compound_source Synthetic
_chemical_formula_sum Si
_chemical_name_common Silicon
_chemical_name_mineral Silicon
_space_group_IT_number 191
_symmetry_space_group_name_Hall '-P 6 2'
_symmetry_space_group_name_H-M 'P 6/m m m'
_cell_angle_alpha 90
_cell_angle_beta 90
_cell_angle_gamma 120
_cell_length_a 2.527
_cell_length_b 2.527
_cell_length_c 2.373
_cell_formula_units_Z 1
_cell_volume 13.123
_database_code_amcsd 0015303
_diffrn_ambient_pressure 1.95e+07
_exptl_crystal_density_diffrn 3.554
_cod_database_code 9012918

loop_
_space_group_symop_operation_xyz
x,y,z
-x,-x+y,z
x,x-y,-z
-x+y,-x,-z
x-y,x,z
-y,-x,z
y,x,-z
y,-x+y,-z
-y,x-y,z
x-y,-y,z
-x+y,y,-z
x,y,-z
-x,-y,z
x,x-y,z
-x,-x+y,-z
x-y,x,-z
-x+y,-x,z
y,x,z
-y,-x,-z
-y,x-y,-z
y,-x+y,z
-x+y,y,z
x-y,-y,-z
-x,-y,-z

loop_
_atom_site_label
_atom_site_fract_x
_atom_site_fract_y
_atom_site_fract_z
Si 0.00000 0.00000 0.00000

loop_
_cod_related_entry_id
_cod_related_entry_database
_cod_related_entry_code
1 AMCSD 0015303
